data_1546135
loop_
_publ_author_name
'Yan, Hong'
'Li, Xiang'
'Yin, Yongheng'
'Lu, Changsheng'
'Tong, Xiao'
'Zhao, Qiang'

_publ_section_title
;
 Using highly emissive and environmentally sensitive
 o-carborane-functionalized metallophosphors to monitor mitochondrial
 polarity
;
_journal_name_full 'Chem. Sci.'
_journal_paper_doi 10.1039/C7SC00160F
_journal_year 2017
_chemical_formula_sum 'C14 H28 B20 N2'
_chemical_formula_weight 440.58
_chemical_name_systematic
; 
 ? 
;
_space_group_IT_number 15
_symmetry_cell_setting monoclinic
_symmetry_space_group_name_Hall '-C 2yc'
_symmetry_space_group_name_H-M 'C 1 2/c 1'
_atom_sites_solution_hydrogens geom
_atom_sites_solution_primary direct
_atom_sites_solution_secondary difmap
_audit_creation_method SHELXL-97
_audit_update_record
;
2016-07-28 deposited with the CCDC.
2017-05-30 downloaded from the CCDC.
;
_cell_angle_alpha 90.00
_cell_angle_beta 106.229(9)
_cell_angle_gamma 90.00
_cell_formula_units_Z 4
_cell_length_a 30.853(15)
_cell_length_b 6.836(3)
_cell_length_c 12.622(6)
_cell_measurement_reflns_used 1247
_cell_measurement_temperature 296(2)
_cell_measurement_theta_max 26
_cell_measurement_theta_min 1
_cell_volume 2556(2)
_computing_structure_refinement 'SHELXL-97 (Sheldrick, 1997)'
_computing_structure_solution 'SHELXS-97 (Sheldrick, 1990)'
_diffrn_ambient_temperature 296(2)
_diffrn_measured_fraction_theta_full 0.998
_diffrn_measured_fraction_theta_max 0.998
_diffrn_measurement_device_type Duo2
_diffrn_radiation_monochromator graphite
_diffrn_radiation_source 'fine-focus sealed tube'
_diffrn_radiation_type MoK\a
_diffrn_radiation_wavelength 0.71073
_diffrn_reflns_av_R_equivalents 0.0753
_diffrn_reflns_av_sigmaI/netI 0.0855
_diffrn_reflns_limit_h_max 38
_diffrn_reflns_limit_h_min -38
_diffrn_reflns_limit_k_max 8
_diffrn_reflns_limit_k_min -6
_diffrn_reflns_limit_l_max 14
_diffrn_reflns_limit_l_min -15
_diffrn_reflns_number 7405
_diffrn_reflns_theta_full 26.00
_diffrn_reflns_theta_max 26.00
_diffrn_reflns_theta_min 1.37
_exptl_absorpt_coefficient_mu 0.055
_exptl_crystal_colour white
_exptl_crystal_density_diffrn 1.145
_exptl_crystal_density_method 'not measured'
_exptl_crystal_description block
_exptl_crystal_F_000 904
_exptl_crystal_size_max 0.25
_exptl_crystal_size_mid 0.14
_exptl_crystal_size_min 0.12
_refine_diff_density_max 0.380
_refine_diff_density_min -0.379
_refine_diff_density_rms 0.102
_refine_ls_extinction_method none
_refine_ls_goodness_of_fit_ref 1.033
_refine_ls_hydrogen_treatment mixed
_refine_ls_matrix_type full
_refine_ls_number_parameters 167
_refine_ls_number_reflns 2511
_refine_ls_number_restraints 1
_refine_ls_restrained_S_all 1.034
_refine_ls_R_factor_all 0.1757
_refine_ls_R_factor_gt 0.1072
_refine_ls_shift/su_max 0.000
_refine_ls_shift/su_mean 0.000
_refine_ls_structure_factor_coef Fsqd
_refine_ls_weighting_details 'calc w=1/[\s^2^(Fo^2^)+(0.2000P)^2^+0.0000P] where P=(Fo^2^+2Fc^2^)/3'
_refine_ls_weighting_scheme calc
_refine_ls_wR_factor_gt 0.2855
_refine_ls_wR_factor_ref 0.3291
_reflns_number_gt 1274
_reflns_number_total 2511
_reflns_threshold_expression >2sigma(I)
_cod_data_source_file c7sc00160f2.cif
_cod_data_source_block 4a
_cod_original_sg_symbol_H-M C2/c
_cod_database_code 1546135

loop_
_symmetry_equiv_pos_as_xyz
'x, y, z'
'-x, y, -z+1/2'
'x+1/2, y+1/2, z'
'-x+1/2, y+1/2, -z+1/2'
'-x, -y, -z'
'x, -y, z-1/2'
'-x+1/2, -y+1/2, -z'
'x+1/2, -y+1/2, z-1/2'

loop_
_atom_site_label
_atom_site_type_symbol
_atom_site_fract_x
_atom_site_fract_y
_atom_site_fract_z
_atom_site_U_iso_or_equiv
_atom_site_adp_type
_atom_site_occupancy
_atom_site_symmetry_multiplicity
_atom_site_calc_flag
_atom_site_refinement_flags
C6 C 0.48383(11) 0.0358(5) 0.0285(3) 0.0519(9) Uani 1 1 d .
C1 C 0.38666(11) 0.2233(5) 0.1878(3) 0.0491(9) Uani 1 1 d .
C3 C 0.42198(11) 0.1627(5) 0.1328(3) 0.0530(9) Uani 1 1 d .
N1 N 0.46975(12) -0.0889(5) 0.0939(3) 0.0768(11) Uani 1 1 d .
C5 C 0.46816(13) 0.2233(6) 0.0148(3) 0.0647(11) Uani 1 1 d .
H5 H 0.4785 0.3082 -0.0304 0.078 Uiso 1 1 calc R
C4 C 0.43785(14) 0.2872(6) 0.0659(4) 0.0693(12) Uani 1 1 d .
H4 H 0.4276 0.4156 0.0560 0.083 Uiso 1 1 calc R
C8 C 0.43939(15) -0.0264(5) 0.1459(4) 0.0731(12) Uani 1 1 d .
H8 H 0.4299 -0.1127 0.1918 0.088 Uiso 1 1 calc R
B4 B 0.37113(16) 0.4626(6) 0.1889(4) 0.0633(12) Uani 1 1 d .
H4A H 0.3870 0.5823 0.1550 0.076 Uiso 1 1 calc R
C2 C 0.37993(15) 0.0994(6) 0.2991(4) 0.0766(13) Uani 1 1 d D
B7 B 0.32219(15) 0.0956(7) 0.2877(4) 0.0648(12) Uani 1 1 d .
H7 H 0.3060 -0.0255 0.3198 0.078 Uiso 1 1 calc R
B6 B 0.34106(13) 0.0733(6) 0.1717(3) 0.0544(11) Uani 1 1 d .
H6 H 0.3376 -0.0657 0.1262 0.065 Uiso 1 1 calc R
B5 B 0.33583(12) 0.2934(6) 0.1062(4) 0.0548(11) Uani 1 1 d .
H5A H 0.3286 0.3004 0.0158 0.066 Uiso 1 1 calc R
B3 B 0.39974(15) 0.3406(6) 0.3105(4) 0.0662(13) Uani 1 1 d .
H3 H 0.4344 0.3790 0.3571 0.079 Uiso 1 1 calc R
B10 B 0.31391(16) 0.4648(7) 0.1770(4) 0.0732(14) Uani 1 1 d .
H10 H 0.2922 0.5861 0.1362 0.088 Uiso 1 1 calc R
B8 B 0.35853(16) 0.2639(7) 0.3747(4) 0.0709(13) Uani 1 1 d .
H8A H 0.3661 0.2527 0.4649 0.085 Uiso 1 1 calc R
B11 B 0.29389(15) 0.2189(7) 0.1643(4) 0.0729(14) Uani 1 1 d .
H11 H 0.2595 0.1795 0.1158 0.088 Uiso 1 1 calc R
B9 B 0.35342(18) 0.4939(7) 0.3069(4) 0.0748(14) Uani 1 1 d .
H9 H 0.3576 0.6333 0.3523 0.090 Uiso 1 1 calc R
B12 B 0.30547(17) 0.3425(7) 0.2931(4) 0.0753(14) Uani 1 1 d .
H12 H 0.2783 0.3840 0.3296 0.090 Uiso 1 1 calc R
H2 H 0.4028(12) -0.034(4) 0.331(3) 0.082(12) Uiso 1 1 d D

loop_
_atom_site_aniso_label
_atom_site_aniso_U_11
_atom_site_aniso_U_22
_atom_site_aniso_U_33
_atom_site_aniso_U_23
_atom_site_aniso_U_13
_atom_site_aniso_U_12
C6 0.0376(18) 0.061(2) 0.051(2) 0.0001(16) 0.0031(15) -0.0020(15)
C1 0.0417(18) 0.0477(18) 0.053(2) 0.0015(15) 0.0054(15) 0.0019(14)
C3 0.0401(18) 0.054(2) 0.061(2) -0.0064(17) 0.0062(16) -0.0004(15)
N1 0.067(2) 0.072(2) 0.097(3) 0.0029(19) 0.031(2) 0.0081(17)
C5 0.063(2) 0.065(2) 0.073(3) 0.0191(19) 0.031(2) 0.0145(19)
C4 0.067(2) 0.066(2) 0.079(3) 0.018(2) 0.027(2) 0.018(2)
C8 0.073(3) 0.057(2) 0.098(3) 0.002(2) 0.039(3) 0.003(2)
B4 0.058(3) 0.051(2) 0.079(3) 0.002(2) 0.016(2) 0.0014(19)
C2 0.070(3) 0.078(3) 0.075(3) 0.013(2) 0.010(2) 0.009(2)
B7 0.051(3) 0.068(3) 0.078(3) 0.011(2) 0.021(2) 0.005(2)
B6 0.042(2) 0.058(2) 0.061(2) 0.0015(19) 0.010(2) -0.0074(17)
B5 0.038(2) 0.068(3) 0.053(2) 0.009(2) 0.0040(18) 0.0065(18)
B3 0.059(3) 0.070(3) 0.059(3) -0.014(2) 0.000(2) 0.002(2)
B10 0.059(3) 0.070(3) 0.090(3) 0.025(3) 0.021(3) 0.021(2)
B8 0.065(3) 0.089(3) 0.055(3) 0.003(2) 0.009(2) 0.012(2)
B11 0.043(2) 0.088(3) 0.078(3) 0.012(3) 0.001(2) 0.002(2)
B9 0.076(3) 0.067(3) 0.082(3) -0.007(3) 0.024(3) 0.008(2)
B12 0.066(3) 0.079(3) 0.083(3) 0.007(3) 0.025(3) 0.021(2)

loop_
_atom_type_symbol
_atom_type_description
_atom_type_scat_dispersion_real
_atom_type_scat_dispersion_imag
_atom_type_scat_source
C C 0.0033 0.0016 'International Tables Vol C Tables 4.2.6.8 and 6.1.1.4'
H H 0.0000 0.0000 'International Tables Vol C Tables 4.2.6.8 and 6.1.1.4'
B B 0.0013 0.0007 'International Tables Vol C Tables 4.2.6.8 and 6.1.1.4'
N N 0.0061 0.0033 'International Tables Vol C Tables 4.2.6.8 and 6.1.1.4'

loop_
_geom_angle_atom_site_label_1
_geom_angle_atom_site_label_2
_geom_angle_atom_site_label_3
_geom_angle
_geom_angle_site_symmetry_3
N1 C6 C5 120.8(3) .
N1 C6 C6 118.1(4) 5_655
C5 C6 C6 121.1(4) 5_655
C3 C1 B5 117.8(3) .
C3 C1 B3 122.4(3) .
B5 C1 B3 111.6(3) .
C3 C1 C2 121.0(3) .
B5 C1 C2 109.8(3) .
B3 C1 C2 62.1(3) .
C3 C1 B4 120.7(3) .
B5 C1 B4 61.2(2) .
B3 C1 B4 62.2(2) .
C2 C1 B4 111.8(3) .
C3 C1 B6 117.3(3) .
B5 C1 B6 60.2(2) .
B3 C1 B6 111.8(3) .
C2 C1 B6 60.8(2) .
B4 C1 B6 110.7(3) .
C4 C3 C8 117.0(3) .
C4 C3 C1 122.6(3) .
C8 C3 C1 120.5(3) .
C6 N1 C8 119.0(3) .
C4 C5 C6 120.8(3) .
C4 C5 H5 119.6 .
C6 C5 H5 119.6 .
C5 C4 C3 120.3(4) .
C5 C4 H4 119.8 .
C3 C4 H4 119.8 .
N1 C8 C3 122.1(4) .
N1 C8 H8 118.9 .
C3 C8 H8 118.9 .
C1 B4 B5 58.9(2) .
C1 B4 B10 106.9(3) .
B5 B4 B10 59.8(3) .
C1 B4 B9 106.4(3) .
B5 B4 B9 107.8(3) .
B10 B4 B9 61.0(3) .
C1 B4 B3 58.5(2) .
B5 B4 B3 106.8(3) .
B10 B4 B3 109.4(3) .
B9 B4 B3 60.7(3) .
C1 B4 H4A 123.6 .
B5 B4 H4A 122.5 .
B10 B4 H4A 121.0 .
B9 B4 H4A 121.5 .
B3 B4 H4A 121.6 .
C1 C2 B8 106.6(3) .
C1 C2 B6 59.7(2) .
B8 C2 B6 108.0(3) .
C1 C2 B7 107.2(3) .
B8 C2 B7 61.0(3) .
B6 C2 B7 59.6(3) .
C1 C2 B3 58.6(2) .
B8 C2 B3 61.2(3) .
B6 C2 B3 108.0(3) .
B7 C2 B3 110.2(3) .
C1 C2 H2 118.7(19) .
B8 C2 H2 127.7(18) .
B6 C2 H2 116.4(19) .
B7 C2 H2 122(2) .
B3 C2 H2 123(2) .
B6 B7 C2 59.6(2) .
B6 B7 B8 106.2(3) .
C2 B7 B8 58.8(3) .
B6 B7 B12 106.7(3) .
C2 B7 B12 106.5(3) .
B8 B7 B12 59.7(3) .
B6 B7 B11 59.8(3) .
C2 B7 B11 107.8(3) .
B8 B7 B11 108.0(3) .
B12 B7 B11 60.2(3) .
B6 B7 H7 122.7 .
C2 B7 H7 122.5 .
B8 B7 H7 122.5 .
B12 B7 H7 122.4 .
B11 B7 H7 121.3 .
B5 B6 C1 59.3(2) .
B5 B6 B7 109.0(3) .
C1 B6 B7 108.0(3) .
B5 B6 C2 107.9(3) .
C1 B6 C2 59.5(2) .
B7 B6 C2 60.8(3) .
B5 B6 B11 60.4(2) .
C1 B6 B11 108.1(3) .
B7 B6 B11 61.4(3) .
C2 B6 B11 110.0(3) .
B5 B6 H6 121.8 .
C1 B6 H6 122.5 .
B7 B6 H6 120.8 .
C2 B6 H6 121.1 .
B11 B6 H6 120.5 .
C1 B5 B6 60.5(2) .
C1 B5 B10 108.0(3) .
B6 B5 B10 110.3(3) .
C1 B5 B4 59.9(2) .
B6 B5 B4 109.9(3) .
B10 B5 B4 60.2(3) .
C1 B5 B11 109.5(3) .
B6 B5 B11 61.0(2) .
B10 B5 B11 62.1(3) .
B4 B5 B11 111.1(3) .
C1 B5 H5A 122.0 .
B6 B5 H5A 120.4 .
B10 B5 H5A 120.9 .
B4 B5 H5A 120.6 .
B11 B5 H5A 119.6 .
C1 B3 B4 59.4(2) .
C1 B3 C2 59.3(2) .
B4 B3 C2 107.3(3) .
C1 B3 B9 105.9(3) .
B4 B3 B9 59.2(3) .
C2 B3 B9 107.2(3) .
C1 B3 B8 105.2(3) .
B4 B3 B8 107.0(3) .
C2 B3 B8 58.6(3) .
B9 B3 B8 60.4(3) .
C1 B3 H3 123.4 .
B4 B3 H3 122.1 .
C2 B3 H3 122.3 .
B9 B3 H3 122.2 .
B8 B3 H3 122.9 .
B5 B10 B4 60.0(2) .
B5 B10 B9 106.9(3) .
B4 B10 B9 59.7(3) .
B5 B10 B12 106.2(3) .
B4 B10 B12 107.9(3) .
B9 B10 B12 60.4(3) .
B5 B10 B11 59.2(3) .
B4 B10 B11 108.6(3) .
B9 B10 B11 108.8(3) .
B12 B10 B11 60.1(3) .
B5 B10 H10 123.1 .
B4 B10 H10 121.4 .
B9 B10 H10 121.6 .
B12 B10 H10 122.2 .
B11 B10 H10 121.2 .
C2 B8 B12 108.3(3) .
C2 B8 B7 60.2(3) .
B12 B8 B7 60.5(3) .
C2 B8 B3 60.2(2) .
B12 B8 B3 108.2(3) .
B7 B8 B3 108.8(3) .
C2 B8 B9 108.0(3) .
B12 B8 B9 60.3(3) .
B7 B8 B9 108.9(3) .
B3 B8 B9 59.7(3) .
C2 B8 H8A 121.7 .
B12 B8 H8A 121.4 .
B7 B8 H8A 121.0 .
B3 B8 H8A 121.6 .
B9 B8 H8A 121.6 .
B5 B11 B6 58.7(2) .
B5 B11 B7 105.6(3) .
B6 B11 B7 58.8(2) .
B5 B11 B12 105.4(3) .
B6 B11 B12 105.7(3) .
B7 B11 B12 59.9(3) .
B5 B11 B10 58.7(3) .
B6 B11 B10 105.7(3) .
B7 B11 B10 107.3(3) .
B12 B11 B10 59.6(3) .
B5 B11 H11 123.6 .
B6 B11 H11 123.4 .
B7 B11 H11 122.3 .
B12 B11 H11 122.8 .
B10 B11 H11 122.5 .
B4 B9 B10 59.3(3) .
B4 B9 B3 60.1(3) .
B10 B9 B3 107.6(3) .
B4 B9 B12 107.3(3) .
B10 B9 B12 60.1(3) .
B3 B9 B12 107.7(3) .
B4 B9 B8 107.3(3) .
B10 B9 B8 107.1(4) .
B3 B9 B8 59.9(3) .
B12 B9 B8 59.3(3) .
B4 B9 H9 122.2 .
B10 B9 H9 122.2 .
B3 B9 H9 121.7 .
B12 B9 H9 122.0 .
B8 B9 H9 122.3 .
B8 B12 B10 107.5(3) .
B8 B12 B9 60.4(3) .
B10 B12 B9 59.6(3) .
B8 B12 B7 59.8(3) .
B10 B12 B7 107.8(3) .
B9 B12 B7 108.4(3) .
B8 B12 B11 107.8(3) .
B10 B12 B11 60.3(3) .
B9 B12 B11 108.4(3) .
B7 B12 B11 59.9(3) .
B8 B12 H12 121.9 .
B10 B12 H12 122.0 .
B9 B12 H12 121.4 .
B7 B12 H12 121.7 .
B11 B12 H12 121.5 .

loop_
_geom_bond_atom_site_label_1
_geom_bond_atom_site_label_2
_geom_bond_distance
_geom_bond_site_symmetry_2
C6 N1 1.341(5) .
C6 C5 1.364(5) .
C6 C6 1.468(7) 5_655
C1 C3 1.504(5) .
C1 B5 1.687(5) .
C1 B3 1.690(5) .
C1 C2 1.703(5) .
C1 B4 1.706(5) .
C1 B6 1.707(5) .
C3 C4 1.382(5) .
C3 C8 1.392(5) .
N1 C8 1.354(5) .
C5 C4 1.349(5) .
C5 H5 0.9300 .
C4 H4 0.9300 .
C8 H8 0.9300 .
B4 B5 1.726(6) .
B4 B10 1.729(7) .
B4 B9 1.737(7) .
B4 B3 1.753(7) .
B4 H4A 1.1000 .
C2 B8 1.720(6) .
C2 B6 1.726(6) .
C2 B7 1.747(6) .
C2 B3 1.750(6) .
C2 H2 1.153(18) .
B7 B6 1.727(6) .
B7 B8 1.760(7) .
B7 B12 1.772(6) .
B7 B11 1.772(7) .
B7 H7 1.1000 .
B6 B5 1.703(6) .
B6 B11 1.744(6) .
B6 H6 1.1000 .
B5 B10 1.723(6) .
B5 B11 1.733(6) .
B5 H5A 1.1000 .
B3 B9 1.763(7) .
B3 B8 1.767(7) .
B3 H3 1.1000 .
B10 B9 1.760(7) .
B10 B12 1.769(7) .
B10 B11 1.782(7) .
B10 H10 1.1000 .
B8 B12 1.757(7) .
B8 B9 1.775(7) .
B8 H8A 1.1000 .
B11 B12 1.778(8) .
B11 H11 1.1000 .
B9 B12 1.774(7) .
B9 H9 1.1000 .
B12 H12 1.1000 .
